data_7211582
loop_
_publ_author_name
'DeBurgomaster, Paul'
'Ouellette, Wayne'
'Liu, Hongxue'
'O'Connor, Charles J.'
'Zubieta, Jon'

_publ_section_title
;
 Hydrothermal chemistry of vanadium oxides with aromatic di- and
 tri-phosphonates in the presence of secondary metal copper(II) cationic
 complex subunits
;
_journal_issue 2
_journal_name_full CrystEngComm
_journal_page_first 446
_journal_paper_doi 10.1039/b910641c
_journal_volume 12
_journal_year 2010
_chemical_formula_moiety 'C18 H13 Cu N2 O8 P2 V'
_chemical_formula_sum 'C18 H13 Cu N2 O8 P2 V'
_chemical_formula_weight 561.72
_chemical_name_systematic
;
?
;
_space_group_IT_number 14
_symmetry_cell_setting monoclinic
_symmetry_space_group_name_Hall '-P 2yn'
_symmetry_space_group_name_H-M 'P 1 21/n 1'
_atom_sites_solution_hydrogens geom
_atom_sites_solution_primary direct
_atom_sites_solution_secondary difmap
_audit_creation_method SHELXL-97
_cell_angle_alpha 90.00
_cell_angle_beta 101.7140(10)
_cell_angle_gamma 90.00
_cell_formula_units_Z 4
_cell_length_a 8.2372(6)
_cell_length_b 16.1717(11)
_cell_length_c 15.1183(10)
_cell_measurement_reflns_used 5783
_cell_measurement_temperature 90(2)
_cell_measurement_theta_max 28.29
_cell_measurement_theta_min 2.62
_cell_volume 1972.0(2)
_computing_cell_refinement 'Bruker SMART (Bruker, 2002)'
_computing_data_collection 'Bruker SMART (Bruker, 2002)'
_computing_data_reduction 'Bruker SAINT (Bruker, 2002)'
_computing_molecular_graphics 'CrystalMaker (Palmer, 2006)'
_computing_publication_material 'Bruker SHELXTL (Bruker, 2002)'
_computing_structure_refinement 'SHELXL-97 (Sheldrick, 1997)'
_computing_structure_solution 'SHELXS-97 (Sheldrick, 1997)'
_diffrn_ambient_temperature 90(2)
_diffrn_detector_area_resol_mean 512
_diffrn_measured_fraction_theta_full 0.998
_diffrn_measured_fraction_theta_max 0.998
_diffrn_measurement_device_type 'Bruker APEX CCD area detector'
_diffrn_measurement_method 'Phi and omega scans'
_diffrn_radiation_monochromator graphite
_diffrn_radiation_probe x-ray
_diffrn_radiation_type MoK\a
_diffrn_radiation_wavelength 0.71073
_diffrn_reflns_av_R_equivalents 0.0223
_diffrn_reflns_av_sigmaI/netI 0.0191
_diffrn_reflns_limit_h_max 10
_diffrn_reflns_limit_h_min -10
_diffrn_reflns_limit_k_max 21
_diffrn_reflns_limit_k_min -21
_diffrn_reflns_limit_l_max 20
_diffrn_reflns_limit_l_min -20
_diffrn_reflns_number 20519
_diffrn_reflns_theta_full 28.29
_diffrn_reflns_theta_max 28.29
_diffrn_reflns_theta_min 1.86
_diffrn_source 'fine-focus sealed tube'
_diffrn_standards_decay_% 0.001
_exptl_absorpt_coefficient_mu 1.768
_exptl_absorpt_correction_T_max 0.8715
_exptl_absorpt_correction_T_min 0.5382
_exptl_absorpt_correction_type multi-scan
_exptl_absorpt_process_details 'SADABS SHELXL-97 (Sheldrick, 1997)'
_exptl_crystal_colour blue
_exptl_crystal_density_diffrn 1.892
_exptl_crystal_density_method 'not measured'
_exptl_crystal_description plate
_exptl_crystal_F_000 1124
_exptl_crystal_size_max 0.40
_exptl_crystal_size_mid 0.20
_exptl_crystal_size_min 0.08
_refine_diff_density_max 1.364
_refine_diff_density_min -0.470
_refine_diff_density_rms 0.103
_refine_ls_extinction_method none
_refine_ls_goodness_of_fit_ref 1.272
_refine_ls_hydrogen_treatment constr
_refine_ls_matrix_type full
_refine_ls_number_parameters 290
_refine_ls_number_reflns 4879
_refine_ls_number_restraints 0
_refine_ls_restrained_S_all 1.272
_refine_ls_R_factor_all 0.0426
_refine_ls_R_factor_gt 0.0420
_refine_ls_shift/su_max 0.001
_refine_ls_shift/su_mean 0.000
_refine_ls_structure_factor_coef Fsqd
_refine_ls_weighting_details 'calc w=1/[\s^2^(Fo^2^)+(0.0255P)^2^+5.5059P] where P=(Fo^2^+2Fc^2^)/3'
_refine_ls_weighting_scheme calc
_refine_ls_wR_factor_gt 0.0937
_refine_ls_wR_factor_ref 0.0940
_reflns_number_gt 4778
_reflns_number_total 4879
_reflns_threshold_expression >2sigma(I)
_cod_data_source_file b910641c.txt
_cod_data_source_block 7a
_cod_depositor_comments
;
The following automatic conversions were performed:

'_symmetry_cell_setting' value 'Monoclinic' changed to 'monoclinic'
according to /home/saulius/struct/CIF-dictionaries/cif_core.dic
dictionary named 'cif_core.dic' version 2.4.2 from 2011-04-26.

Automatic conversion script
Id: cif_fix_values 1891 2012-01-12 08:04:46Z andrius 
;
_cod_original_sg_symbol_Hall -P2yn
_cod_original_sg_symbol_H-M P2(1)/n
_cod_database_code 7211582

loop_
_symmetry_equiv_pos_as_xyz
'x, y, z'
'-x+1/2, y+1/2, -z+1/2'
'-x, -y, -z'
'x-1/2, -y-1/2, z-1/2'

loop_
_atom_site_label
_atom_site_type_symbol
_atom_site_fract_x
_atom_site_fract_y
_atom_site_fract_z
_atom_site_U_iso_or_equiv
_atom_site_adp_type
_atom_site_occupancy
_atom_site_symmetry_multiplicity
_atom_site_calc_flag
_atom_site_refinement_flags
Cu1 Cu 0.52395(4) 0.19944(2) 0.06317(2) 0.00941(9) Uani 1 1 d .
V1 V 0.95700(5) 0.23288(3) 0.17306(3) 0.00949(10) Uani 1 1 d .
P1 P 1.21388(9) 0.31798(4) 0.06978(5) 0.01019(14) Uani 1 1 d .
P2 P 1.52482(9) 0.68186(4) 0.12142(5) 0.00993(14) Uani 1 1 d .
O1 O 1.1298(2) 0.30657(12) -0.02875(13) 0.0140(4) Uani 1 1 d .
O2 O 1.3513(3) 0.25815(12) 0.10621(14) 0.0149(4) Uani 1 1 d .
O3 O 1.0795(3) 0.31350(12) 0.12910(14) 0.0136(4) Uani 1 1 d .
O4 O 1.4683(2) 0.72453(12) 0.20244(13) 0.0132(4) Uani 1 1 d .
O5 O 1.4623(3) 0.72803(12) 0.03544(13) 0.0141(4) Uani 1 1 d .
O6 O 1.7129(2) 0.67132(13) 0.14708(14) 0.0146(4) Uani 1 1 d .
H6' H 1.7537 0.6766 0.1008 0.022 Uiso 1 1 calc R
O7 O 0.9770(3) 0.14359(13) 0.12983(15) 0.0182(4) Uani 1 1 d .
O8 O 0.7612(2) 0.25800(12) 0.14867(13) 0.0134(4) Uani 1 1 d .
N1 N 0.6463(3) 0.11013(15) 0.01124(16) 0.0124(4) Uani 1 1 d .
N2 N 0.5199(3) 0.11356(14) 0.15762(16) 0.0118(4) Uani 1 1 d .
C1 C 1.2953(3) 0.42136(16) 0.08526(18) 0.0109(5) Uani 1 1 d .
C2 C 1.4102(4) 0.44177(18) 0.16380(19) 0.0145(5) Uani 1 1 d .
H2 H 1.4434 0.4011 0.2092 0.017 Uiso 1 1 calc R
C3 C 1.4761(4) 0.52103(17) 0.17606(19) 0.0142(5) Uani 1 1 d .
H3 H 1.5525 0.5345 0.2301 0.017 Uiso 1 1 calc R
C4 C 1.4302(3) 0.58118(16) 0.10898(18) 0.0104(5) Uani 1 1 d .
C5 C 1.3155(4) 0.56111(18) 0.03061(19) 0.0148(5) Uani 1 1 d .
H5 H 1.2833 0.6016 -0.0151 0.018 Uiso 1 1 calc R
C6 C 1.2482(4) 0.48195(18) 0.01936(19) 0.0150(5) Uani 1 1 d .
H6 H 1.1692 0.4690 -0.0339 0.018 Uiso 1 1 calc R
C7 C 0.7072(4) 0.1114(2) -0.06347(19) 0.0168(6) Uani 1 1 d .
H7 H 0.6934 0.1597 -0.1000 0.020 Uiso 1 1 calc R
C8 C 0.7915(4) 0.0435(2) -0.0899(2) 0.0203(6) Uani 1 1 d .
H8 H 0.8336 0.0461 -0.1438 0.024 Uiso 1 1 calc R
C9 C 0.8132(4) -0.0266(2) -0.0383(2) 0.0206(6) Uani 1 1 d .
H9 H 0.8684 -0.0732 -0.0568 0.025 Uiso 1 1 calc R
C10 C 0.7528(3) -0.02915(18) 0.0426(2) 0.0169(6) Uani 1 1 d .
C11 C 0.6693(3) 0.04164(17) 0.06383(19) 0.0129(5) Uani 1 1 d .
C12 C 0.7714(4) -0.09824(18) 0.1034(2) 0.0209(6) Uani 1 1 d .
H12 H 0.8279 -0.1463 0.0898 0.025 Uiso 1 1 calc R
C13 C 0.7094(4) -0.09584(18) 0.1797(2) 0.0202(6) Uani 1 1 d .
H13 H 0.7252 -0.1420 0.2194 0.024 Uiso 1 1 calc R
C14 C 0.6205(4) -0.02508(18) 0.2019(2) 0.0165(6) Uani 1 1 d .
C15 C 0.6019(3) 0.04331(17) 0.14359(19) 0.0130(5) Uani 1 1 d .
C16 C 0.5465(4) -0.01888(19) 0.2779(2) 0.0192(6) Uani 1 1 d .
H16 H 0.5551 -0.0633 0.3197 0.023 Uiso 1 1 calc R
C17 C 0.4616(4) 0.0519(2) 0.2913(2) 0.0189(6) Uani 1 1 d .
H17 H 0.4100 0.0561 0.3418 0.023 Uiso 1 1 calc R
C18 C 0.4516(4) 0.11751(19) 0.22999(19) 0.0155(5) Uani 1 1 d .
H18 H 0.3943 0.1664 0.2405 0.019 Uiso 1 1 calc R

loop_
_atom_site_aniso_label
_atom_site_aniso_U_11
_atom_site_aniso_U_22
_atom_site_aniso_U_33
_atom_site_aniso_U_23
_atom_site_aniso_U_13
_atom_site_aniso_U_12
Cu1 0.01124(16) 0.00773(15) 0.00967(15) 0.00128(11) 0.00310(12) 0.00086(11)
V1 0.0094(2) 0.0092(2) 0.0105(2) -0.00041(16) 0.00367(16) -0.00030(16)
P1 0.0115(3) 0.0090(3) 0.0116(3) 0.0007(2) 0.0058(2) 0.0001(2)
P2 0.0112(3) 0.0096(3) 0.0090(3) 0.0009(2) 0.0021(2) -0.0008(2)
O1 0.0143(9) 0.0157(10) 0.0127(9) -0.0021(7) 0.0045(7) -0.0017(7)
O2 0.0173(10) 0.0120(9) 0.0173(10) 0.0025(8) 0.0078(8) 0.0031(8)
O3 0.0156(10) 0.0114(9) 0.0170(10) -0.0014(7) 0.0104(8) -0.0023(7)
O4 0.0135(9) 0.0150(9) 0.0108(9) -0.0003(7) 0.0017(7) 0.0005(7)
O5 0.0167(10) 0.0139(9) 0.0114(9) 0.0047(7) 0.0019(7) -0.0025(8)
O6 0.0122(9) 0.0196(10) 0.0127(9) 0.0004(8) 0.0042(7) -0.0004(8)
O7 0.0183(10) 0.0156(10) 0.0215(11) -0.0064(8) 0.0058(8) -0.0002(8)
O8 0.0115(9) 0.0162(10) 0.0127(9) -0.0003(8) 0.0027(7) 0.0010(7)
N1 0.0112(11) 0.0136(11) 0.0118(11) -0.0024(9) 0.0009(8) -0.0010(8)
N2 0.0112(11) 0.0110(10) 0.0129(11) 0.0004(8) 0.0019(8) -0.0014(8)
C1 0.0126(12) 0.0098(12) 0.0122(12) 0.0012(10) 0.0066(10) 0.0008(9)
C2 0.0174(13) 0.0129(13) 0.0123(12) 0.0033(10) 0.0009(10) 0.0009(10)
C3 0.0144(13) 0.0137(13) 0.0132(12) 0.0006(10) -0.0003(10) -0.0004(10)
C4 0.0095(12) 0.0111(12) 0.0116(12) 0.0010(10) 0.0049(9) -0.0006(9)
C5 0.0178(13) 0.0136(13) 0.0123(12) 0.0035(10) 0.0014(10) -0.0004(10)
C6 0.0171(13) 0.0149(13) 0.0119(12) 0.0000(10) 0.0002(10) -0.0022(10)
C7 0.0126(13) 0.0256(15) 0.0124(13) -0.0020(11) 0.0026(10) -0.0006(11)
C8 0.0124(13) 0.0315(17) 0.0172(14) -0.0093(12) 0.0036(11) -0.0001(12)
C9 0.0117(13) 0.0225(15) 0.0264(16) -0.0138(12) 0.0015(11) 0.0023(11)
C10 0.0104(12) 0.0138(13) 0.0240(15) -0.0059(11) -0.0024(11) 0.0007(10)
C11 0.0083(12) 0.0124(12) 0.0166(13) -0.0026(10) -0.0006(10) -0.0020(9)
C12 0.0120(13) 0.0100(13) 0.0374(18) -0.0037(12) -0.0030(12) 0.0017(10)
C13 0.0149(13) 0.0090(13) 0.0333(17) 0.0053(12) -0.0035(12) -0.0032(10)
C14 0.0112(13) 0.0133(13) 0.0221(14) 0.0033(11) -0.0033(11) -0.0036(10)
C15 0.0098(12) 0.0114(12) 0.0159(13) 0.0008(10) -0.0019(10) -0.0020(10)
C16 0.0184(14) 0.0172(14) 0.0192(14) 0.0085(11) -0.0029(11) -0.0060(11)
C17 0.0190(14) 0.0229(15) 0.0151(13) 0.0032(11) 0.0037(11) -0.0066(12)
C18 0.0137(13) 0.0183(14) 0.0147(13) 0.0017(11) 0.0035(10) -0.0026(10)

loop_
_atom_type_symbol
_atom_type_description
_atom_type_scat_dispersion_real
_atom_type_scat_dispersion_imag
_atom_type_scat_source
C C 0.0033 0.0016 'International Tables Vol C Tables 4.2.6.8 and 6.1.1.4'
H H 0.0000 0.0000 'International Tables Vol C Tables 4.2.6.8 and 6.1.1.4'
N N 0.0061 0.0033 'International Tables Vol C Tables 4.2.6.8 and 6.1.1.4'
O O 0.0106 0.0060 'International Tables Vol C Tables 4.2.6.8 and 6.1.1.4'
P P 0.1023 0.0942 'International Tables Vol C Tables 4.2.6.8 and 6.1.1.4'
V V 0.3005 0.5294 'International Tables Vol C Tables 4.2.6.8 and 6.1.1.4'
Cu Cu 0.3201 1.2651 'International Tables Vol C Tables 4.2.6.8 and 6.1.1.4'

loop_
_geom_angle_atom_site_label_1
_geom_angle_atom_site_label_2
_geom_angle_atom_site_label_3
_geom_angle
_geom_angle_site_symmetry_1
_geom_angle_site_symmetry_3
O5 Cu1 O2 97.19(9) 3_765 1_455
O5 Cu1 N2 173.27(9) 3_765 .
O2 Cu1 N2 88.89(9) 1_455 .
O5 Cu1 N1 91.28(9) 3_765 .
O2 Cu1 N1 161.39(9) 1_455 .
N2 Cu1 N1 82.07(10) . .
O5 Cu1 O8 90.42(8) 3_765 .
O2 Cu1 O8 101.94(8) 1_455 .
N2 Cu1 O8 91.14(8) . .
N1 Cu1 O8 94.51(8) . .
O7 V1 O8 108.06(11) . .
O7 V1 O3 112.23(10) . .
O8 V1 O3 109.21(10) . .
O7 V1 O4 107.80(10) . 2_745
O8 V1 O4 110.79(9) . 2_745
O3 V1 O4 108.75(9) . 2_745
O2 P1 O1 116.06(12) . .
O2 P1 O3 109.16(11) . .
O1 P1 O3 108.78(12) . .
O2 P1 C1 108.46(12) . .
O1 P1 C1 108.89(12) . .
O3 P1 C1 104.92(12) . .
O5 P2 O6 115.37(12) . .
O5 P2 O4 110.91(12) . .
O6 P2 O4 107.40(11) . .
O5 P2 C4 107.18(12) . .
O6 P2 C4 108.73(12) . .
O4 P2 C4 106.92(12) . .
P1 O2 Cu1 138.04(13) . 1_655
P1 O3 V1 137.72(13) . .
P2 O4 V1 137.48(13) . 2_755
P2 O5 Cu1 156.29(14) . 3_765
P2 O6 H6' 109.5 . .
V1 O8 Cu1 135.08(11) . .
C7 N1 C11 118.8(3) . .
C7 N1 Cu1 128.9(2) . .
C11 N1 Cu1 112.34(18) . .
C18 N2 C15 118.3(2) . .
C18 N2 Cu1 128.8(2) . .
C15 N2 Cu1 112.87(18) . .
C6 C1 C2 118.8(3) . .
C6 C1 P1 121.2(2) . .
C2 C1 P1 120.0(2) . .
C3 C2 C1 120.6(3) . .
C3 C2 H2 119.7 . .
C1 C2 H2 119.7 . .
C2 C3 C4 120.2(3) . .
C2 C3 H3 119.9 . .
C4 C3 H3 119.9 . .
C5 C4 C3 119.3(3) . .
C5 C4 P2 120.2(2) . .
C3 C4 P2 120.4(2) . .
C6 C5 C4 120.1(3) . .
C6 C5 H5 119.9 . .
C4 C5 H5 119.9 . .
C5 C6 C1 120.8(3) . .
C5 C6 H6 119.6 . .
C1 C6 H6 119.6 . .
N1 C7 C8 121.7(3) . .
N1 C7 H7 119.1 . .
C8 C7 H7 119.1 . .
C9 C8 C7 120.2(3) . .
C9 C8 H8 119.9 . .
C7 C8 H8 119.9 . .
C8 C9 C10 119.3(3) . .
C8 C9 H9 120.3 . .
C10 C9 H9 120.3 . .
C11 C10 C9 116.7(3) . .
C11 C10 C12 118.8(3) . .
C9 C10 C12 124.5(3) . .
N1 C11 C10 123.3(3) . .
N1 C11 C15 116.6(2) . .
C10 C11 C15 120.0(3) . .
C13 C12 C10 120.9(3) . .
C13 C12 H12 119.6 . .
C10 C12 H12 119.6 . .
C12 C13 C14 121.4(3) . .
C12 C13 H13 119.3 . .
C14 C13 H13 119.3 . .
C15 C14 C16 116.5(3) . .
C15 C14 C13 118.5(3) . .
C16 C14 C13 125.0(3) . .
N2 C15 C14 123.7(3) . .
N2 C15 C11 116.0(2) . .
C14 C15 C11 120.3(3) . .
C17 C16 C14 119.7(3) . .
C17 C16 H16 120.2 . .
C14 C16 H16 120.2 . .
C16 C17 C18 119.8(3) . .
C16 C17 H17 120.1 . .
C18 C17 H17 120.1 . .
N2 C18 C17 122.0(3) . .
N2 C18 H18 119.0 . .
C17 C18 H18 119.0 . .

loop_
_geom_bond_atom_site_label_1
_geom_bond_atom_site_label_2
_geom_bond_distance
_geom_bond_site_symmetry_2
Cu1 O5 1.9183(19) 3_765
Cu1 O2 1.929(2) 1_455
Cu1 N2 1.997(2) .
Cu1 N1 2.010(2) .
Cu1 O8 2.316(2) .
V1 O7 1.607(2) .
V1 O8 1.631(2) .
V1 O3 1.853(2) .
V1 O4 1.863(2) 2_745
P1 O2 1.506(2) .
P1 O1 1.521(2) .
P1 O3 1.561(2) .
P1 C1 1.799(3) .
P2 O5 1.497(2) .
P2 O6 1.528(2) .
P2 O4 1.557(2) .
P2 C4 1.798(3) .
O2 Cu1 1.929(2) 1_655
O4 V1 1.863(2) 2_755
O5 Cu1 1.9183(19) 3_765
O6 H6' 0.8400 .
N1 C7 1.326(4) .
N1 C11 1.354(4) .
N2 C18 1.329(4) .
N2 C15 1.360(4) .
C1 C6 1.395(4) .
C1 C2 1.399(4) .
C2 C3 1.390(4) .
C2 H2 0.9500 .
C3 C4 1.401(4) .
C3 H3 0.9500 .
C4 C5 1.395(4) .
C5 C6 1.392(4) .
C5 H5 0.9500 .
C6 H6 0.9500 .
C7 C8 1.400(4) .
C7 H7 0.9500 .
C8 C9 1.367(5) .
C8 H8 0.9500 .
C9 C10 1.412(4) .
C9 H9 0.9500 .
C10 C11 1.405(4) .
C10 C12 1.434(4) .
C11 C15 1.427(4) .
C12 C13 1.353(5) .
C12 H12 0.9500 .
C13 C14 1.435(4) .
C13 H13 0.9500 .
C14 C15 1.403(4) .
C14 C16 1.409(4) .
C16 C17 1.377(5) .
C16 H16 0.9500 .
C17 C18 1.400(4) .
C17 H17 0.9500 .
C18 H18 0.9500 .

loop_
_geom_torsion_atom_site_label_1
_geom_torsion_atom_site_label_2
_geom_torsion_atom_site_label_3
_geom_torsion_atom_site_label_4
_geom_torsion
_geom_torsion_site_symmetry_1
_geom_torsion_site_symmetry_4
O1 P1 O2 Cu1 34.3(2) . 1_655
O3 P1 O2 Cu1 157.58(18) . 1_655
C1 P1 O2 Cu1 -88.6(2) . 1_655
O2 P1 O3 V1 -50.7(2) . .
O1 P1 O3 V1 76.8(2) . .
C1 P1 O3 V1 -166.78(19) . .
O7 V1 O3 P1 -9.1(2) . .
O8 V1 O3 P1 -128.89(19) . .
O4 V1 O3 P1 110.1(2) 2_745 .
O5 P2 O4 V1 -153.12(17) . 2_755
O6 P2 O4 V1 -26.2(2) . 2_755
C4 P2 O4 V1 90.3(2) . 2_755
O6 P2 O5 Cu1 -18.8(4) . 3_765
O4 P2 O5 Cu1 103.5(3) . 3_765
C4 P2 O5 Cu1 -140.1(3) . 3_765
O7 V1 O8 Cu1 -4.25(19) . .
O3 V1 O8 Cu1 118.10(15) . .
O4 V1 O8 Cu1 -122.14(14) 2_745 .
O5 Cu1 O8 V1 -99.05(16) 3_765 .
O2 Cu1 O8 V1 163.51(15) 1_455 .
N2 Cu1 O8 V1 74.40(16) . .
N1 Cu1 O8 V1 -7.73(17) . .
O5 Cu1 N1 C7 0.7(2) 3_765 .
O2 Cu1 N1 C7 118.1(3) 1_455 .
N2 Cu1 N1 C7 179.7(3) . .
O8 Cu1 N1 C7 -89.8(2) . .
O5 Cu1 N1 C11 178.97(19) 3_765 .
O2 Cu1 N1 C11 -63.7(4) 1_455 .
N2 Cu1 N1 C11 -2.07(18) . .
O8 Cu1 N1 C11 88.45(19) . .
O5 Cu1 N2 C18 -169.7(7) 3_765 .
O2 Cu1 N2 C18 -14.9(2) 1_455 .
N1 Cu1 N2 C18 -178.6(3) . .
O8 Cu1 N2 C18 87.0(2) . .
O5 Cu1 N2 C15 11.4(9) 3_765 .
O2 Cu1 N2 C15 166.11(19) 1_455 .
N1 Cu1 N2 C15 2.42(19) . .
O8 Cu1 N2 C15 -91.97(19) . .
O2 P1 C1 C6 140.7(2) . .
O1 P1 C1 C6 13.6(3) . .
O3 P1 C1 C6 -102.8(2) . .
O2 P1 C1 C2 -38.2(3) . .
O1 P1 C1 C2 -165.3(2) . .
O3 P1 C1 C2 78.3(2) . .
C6 C1 C2 C3 0.1(4) . .
P1 C1 C2 C3 179.0(2) . .
C1 C2 C3 C4 -1.1(4) . .
C2 C3 C4 C5 1.2(4) . .
C2 C3 C4 P2 -176.1(2) . .
O5 P2 C4 C5 -2.7(3) . .
O6 P2 C4 C5 -128.1(2) . .
O4 P2 C4 C5 116.3(2) . .
O5 P2 C4 C3 174.5(2) . .
O6 P2 C4 C3 49.2(2) . .
O4 P2 C4 C3 -66.5(2) . .
C3 C4 C5 C6 -0.3(4) . .
P2 C4 C5 C6 177.0(2) . .
C4 C5 C6 C1 -0.8(4) . .
C2 C1 C6 C5 0.9(4) . .
P1 C1 C6 C5 -178.1(2) . .
C11 N1 C7 C8 1.2(4) . .
Cu1 N1 C7 C8 179.4(2) . .
N1 C7 C8 C9 -0.1(5) . .
C7 C8 C9 C10 -1.3(4) . .
C8 C9 C10 C11 1.4(4) . .
C8 C9 C10 C12 -178.5(3) . .
C7 N1 C11 C10 -1.0(4) . .
Cu1 N1 C11 C10 -179.4(2) . .
C7 N1 C11 C15 179.8(2) . .
Cu1 N1 C11 C15 1.4(3) . .
C9 C10 C11 N1 -0.3(4) . .
C12 C10 C11 N1 179.6(3) . .
C9 C10 C11 C15 178.8(3) . .
C12 C10 C11 C15 -1.3(4) . .
C11 C10 C12 C13 0.2(4) . .
C9 C10 C12 C13 -179.9(3) . .
C10 C12 C13 C14 1.2(4) . .
C12 C13 C14 C15 -1.5(4) . .
C12 C13 C14 C16 177.3(3) . .
C18 N2 C15 C14 -0.9(4) . .
Cu1 N2 C15 C14 178.2(2) . .
C18 N2 C15 C11 178.6(2) . .
Cu1 N2 C15 C11 -2.4(3) . .
C16 C14 C15 N2 0.9(4) . .
C13 C14 C15 N2 179.9(3) . .
C16 C14 C15 C11 -178.5(3) . .
C13 C14 C15 C11 0.4(4) . .
N1 C11 C15 N2 0.6(4) . .
C10 C11 C15 N2 -178.5(2) . .
N1 C11 C15 C14 -179.9(2) . .
C10 C11 C15 C14 0.9(4) . .
C15 C14 C16 C17 0.0(4) . .
C13 C14 C16 C17 -178.8(3) . .
C14 C16 C17 C18 -1.0(4) . .
C15 N2 C18 C17 -0.1(4) . .
Cu1 N2 C18 C17 -179.0(2) . .
C16 C17 C18 N2 1.0(4) . .
